data_2104264
loop_
_publ_author_name
'Friese, Karen'
'Kanke, Yasushi'
'Fitch, Andy N.'
'Morgenroth, Wolfgang'
'Grzechnik, Andrzej'

_publ_section_title
;
 Isosymmetrical phase transition in \a-YbV~4~O~8~
;
_journal_coeditor_code SN5072
_journal_issue 6
_journal_name_full 'Acta Crystallographica Section B'
_journal_page_first 652
_journal_page_last 660
_journal_paper_doi 10.1107/S0108768108026153
_journal_volume 64
_journal_year 2008
_chemical_formula_sum 'O8 V4 Yb'
_chemical_formula_weight 504.8
_chemical_name_common Ytterbiumvanadate
_chemical_name_systematic ' ?'
_space_group_IT_number 14
_symmetry_cell_setting monoclinic
_symmetry_space_group_name_Hall '-P 2yn'
_symmetry_space_group_name_H-M 'P 1 21/n 1'
_cell_angle_alpha 90
_cell_angle_beta 90.182(3)
_cell_angle_gamma 90
_cell_formula_units_Z 4
_cell_length_a 9.0641(3)
_cell_length_b 10.6229(4)
_cell_length_c 5.7487(3)
_cell_measurement_reflns_used 378
_cell_measurement_temperature 150
_cell_measurement_theta_max 10
_cell_measurement_theta_min 1
_cell_volume 553.52(4)
_computing_cell_refinement Jana2006
_computing_data_collection 'XDS (Kabsch, 2007)'
_computing_data_reduction 'XDS, Jana2006'
_computing_molecular_graphics 'Atoms (Dowty, 1999)'
_computing_publication_material 'Jana2006 (Petricek, Dusek & Palatinus, 2006)'
_computing_structure_refinement 'Jana2006 (Petricek, Dusek & Palatinus, 2006)'
_computing_structure_solution 'coordinates from model'
_diffrn_ambient_temperature 150
_diffrn_detector_area_resol_mean Mar-CCD165
_diffrn_measured_fraction_theta_full 32.60
_diffrn_measured_fraction_theta_max 32.60
_diffrn_measurement_device 'Huber 4-circle'
_diffrn_measurement_method \f-scans
_diffrn_radiation_source 'Hasylab; D3'
_diffrn_radiation_type Synchrotron
_diffrn_radiation_wavelength 0.47686
_diffrn_reflns_av_R_equivalents 0.056
_diffrn_reflns_av_sigmaI/netI 0.031
_diffrn_reflns_limit_h_max 20
_diffrn_reflns_limit_h_min -20
_diffrn_reflns_limit_k_max 18
_diffrn_reflns_limit_k_min -23
_diffrn_reflns_limit_l_max 12
_diffrn_reflns_limit_l_min -12
_diffrn_reflns_number 62291
_diffrn_reflns_reduction_process Jana2006
_diffrn_reflns_theta_full 32.60
_diffrn_reflns_theta_max 32.60
_diffrn_reflns_theta_min 2
_exptl_absorpt_coefficient_mu 7.906
_exptl_absorpt_correction_T_max 0.8216
_exptl_absorpt_correction_T_min 0.6690
_exptl_absorpt_correction_type numerical
_exptl_absorpt_process_details 'Xshape (Stoe &CIE), Jana2006 (Petricek, Dusek and Palatinus)'
_exptl_crystal_colour black
_exptl_crystal_density_diffrn 6.0555
_exptl_crystal_density_meas ?
_exptl_crystal_description irregular
_exptl_crystal_F_000 904
_exptl_crystal_size_max 0.11
_exptl_crystal_size_mid 0.095
_exptl_crystal_size_min 0.087
_refine_diff_density_max 5.09
_refine_diff_density_min -7.73
_refine_ls_extinction_coef 33E2(3)
_refine_ls_extinction_method 'B-C type 1 Gaussian isotropic (Becker & Coppens, 1974)'
_refine_ls_goodness_of_fit_ref 1.74
_refine_ls_number_parameters 119
_refine_ls_number_reflns 6572
_refine_ls_R_factor_all 0.0399
_refine_ls_R_factor_gt 0.0325
_refine_ls_shift/su_max 0.0320
_refine_ls_shift/su_mean 0.0027
_refine_ls_structure_factor_coef F
_refine_ls_weighting_details w=1/(\s^2^(F)+0.0001F^2^)
_refine_ls_weighting_scheme sigma
_refine_ls_wR_factor_gt 0.0369
_refine_ls_wR_factor_ref 0.0381
_reflns_number_gt 5643
_reflns_number_total 6572
_reflns_threshold_expression I>3\s(I)
_cod_data_source_file sn5072.cif
_cod_data_source_block III
_cod_depositor_comments
;
The following automatic conversions were performed:
'_exptl_absorpt_correction_type' value 'Numerical' changed to 'numerical'
according to '/home/saulius/struct/CIF-dictionaries/cif_core.dic'
dictionary named 'cif_core.dic' version 2.4.1 from 2010-06-29.

Automatic conversion script
Id: cif_fix_enum 1527 2010-12-29 10:47:43Z saulius 

The following automatic conversions were performed:

'_exptl_absorpt_correction_type' value 'Numerical' changed to
'numerical' according to
/home/saulius/struct/CIF-dictionaries/cif_core.dic dictionary named
'cif_core.dic' version 2.4.1 from 2010-06-29.

Automatic conversion script
Id: cif_fix_values 1715 2011-07-08 13:25:40Z adriana 
;
_cod_original_sg_symbol_Hall '-P 2yabc'
_cod_original_formula_sum 'O8 V4 Yb1'
_cod_database_code 2104264
_cod_database_fobs_code 2104264

loop_
_symmetry_equiv_pos_site_id
_symmetry_equiv_pos_as_xyz
1 x,y,z
2 -x+1/2,y+1/2,-z+1/2
3 -x,-y,-z
4 x+1/2,-y+1/2,z+1/2

loop_
_atom_site_type_symbol
_atom_site_label
_atom_site_fract_x
_atom_site_fract_y
_atom_site_fract_z
_atom_site_U_iso_or_equiv
_atom_site_adp_type
_atom_site_calc_flag
_atom_site_occupancy
Yb Yb 0.758073(9) 0.657619(8) 0.126267(15) 0.002986(18) Uani d 1
V V1 0.42668(4) 0.61865(3) 0.12330(6) 0.00305(6) Uani d 1
V V2 0.40833(4) 0.09723(3) 0.12451(6) 0.00301(6) Uani d 1
V V3 0.45556(4) 0.61090(3) 0.62661(6) 0.00330(6) Uani d 1
V V4 0.41845(4) 0.10573(3) 0.62581(6) 0.00328(6) Uani d 1
O O1 0.20307(19) 0.15878(14) 0.1135(3) 0.0049(3) Uani d 1
O O2 0.11994(18) 0.47314(15) 0.1173(3) 0.0043(3) Uani d 1
O O3 0.53982(18) 0.77649(15) 0.1211(3) 0.0043(3) Uani d 1
O O4 0.41358(18) 0.43099(15) 0.1163(3) 0.0045(3) Uani d 1
O O5 0.20814(19) 0.15818(14) 0.6381(3) 0.0053(3) Uani d 1
O O6 0.11373(18) 0.47488(15) 0.6339(3) 0.0043(3) Uani d 1
O O7 0.51258(18) 0.78865(15) 0.6273(3) 0.0049(3) Uani d 1
O O8 0.41506(18) 0.42737(15) 0.6328(3) 0.0045(3) Uani d 1

loop_
_atom_site_aniso_label
_atom_site_aniso_U_11
_atom_site_aniso_U_22
_atom_site_aniso_U_33
_atom_site_aniso_U_12
_atom_site_aniso_U_13
_atom_site_aniso_U_23
_atom_site_aniso_type_symbol
Yb 0.00266(3) 0.00282(3) 0.00347(3) 0.000120(19) -0.00014(2) -0.000097(19) Yb
V1 0.00297(10) 0.00267(10) 0.00349(10) -0.00021(8) -0.00014(8) -0.00016(7) V
V2 0.00335(10) 0.00278(10) 0.00291(10) 0.00026(8) -0.00011(8) 0.00014(7) V
V3 0.00366(10) 0.00300(10) 0.00323(10) -0.00008(8) -0.00030(8) 0.00015(7) V
V4 0.00388(10) 0.00268(10) 0.00328(10) -0.00004(8) 0.00025(8) -0.00012(8) V
O1 0.0043(5) 0.0057(5) 0.0047(5) 0.0001(4) 0.0004(4) 0.0002(4) O
O2 0.0044(5) 0.0041(5) 0.0043(5) 0.0000(4) 0.0000(4) -0.0006(4) O
O3 0.0055(5) 0.0030(4) 0.0043(5) -0.0005(4) -0.0001(4) 0.0003(3) O
O4 0.0044(5) 0.0049(5) 0.0042(5) 0.0000(4) -0.0002(4) 0.0003(4) O
O5 0.0053(5) 0.0056(5) 0.0050(5) -0.0005(4) -0.0003(4) 0.0000(4) O
O6 0.0045(5) 0.0040(5) 0.0045(5) 0.0005(4) -0.0004(4) 0.0008(4) O
O7 0.0054(5) 0.0042(5) 0.0051(5) -0.0005(4) 0.0000(4) -0.0004(4) O
O8 0.0042(5) 0.0050(5) 0.0044(5) -0.0002(4) 0.0001(4) 0.0006(4) O

loop_
_atom_type_symbol
_atom_type_scat_dispersion_real
_atom_type_scat_dispersion_imag
_atom_type_scat_source
Yb -0.392 2.854 'International Tables Vol C Tables  4.2.6.8 and 6.1.1.1'
V 0.183 0.250 'International Tables Vol C Tables  4.2.6.8 and 6.1.1.1'
O 0.004 0.003 'International Tables Vol C Tables  4.2.6.8 and 6.1.1.1'

loop_
_geom_angle_atom_site_label_1
_geom_angle_atom_site_label_2
_geom_angle_atom_site_label_3
_geom_angle_site_symmetry_1
_geom_angle_site_symmetry_3
_geom_angle
_geom_angle_publ_flag
V1 Yb V1 . 3_665 55.783(9) yes
V1 Yb V1 . 4_564 116.908(9) yes
V1 Yb V1 . 4_565 117.364(9) yes
V1 Yb V2 . 2_655 148.821(9) yes
V1 Yb V2 . 3_665 69.971(9) yes
V1 Yb V2 . 4_554 103.431(8) yes
V1 Yb V2 . 4_555 103.698(8) yes
V1 Yb V3 . 1_554 45.689(8) yes
V1 Yb V3 . . 46.186(8) yes
V1 Yb V3 . 3_666 51.864(8) yes
V1 Yb V3 . 4_564 133.899(10) yes
V1 Yb V4 . 2_655 148.311(9) yes
V1 Yb V4 . 3_666 67.998(9) yes
V1 Yb V4 . 4_554 109.611(9) yes
V1 Yb V1 3_665 4_564 111.308(8) yes
V1 Yb V1 3_665 4_565 157.522(8) yes
V1 Yb V2 3_665 2_655 114.689(8) yes
V1 Yb V2 3_665 3_665 104.499(8) yes
V1 Yb V2 3_665 4_554 50.389(7) yes
V1 Yb V2 3_665 4_555 84.081(7) yes
V1 Yb V3 3_665 1_554 46.228(7) yes
V1 Yb V3 3_665 . 82.486(8) yes
V1 Yb V3 3_665 3_666 45.618(8) yes
V1 Yb V3 3_665 4_564 156.187(9) yes
V1 Yb V4 3_665 2_655 95.688(8) yes
V1 Yb V4 3_665 3_666 123.781(9) yes
V1 Yb V4 3_665 4_554 59.984(8) yes
V1 Yb V1 4_564 4_565 90.978(7) yes
V1 Yb V2 4_564 2_655 94.271(8) yes
V1 Yb V2 4_564 3_665 53.397(8) yes
V1 Yb V2 4_564 4_554 76.294(7) yes
V1 Yb V2 4_564 4_555 138.542(7) yes
V1 Yb V3 4_564 1_554 79.580(7) yes
V1 Yb V3 4_564 . 147.749(7) yes
V1 Yb V3 4_564 3_666 156.745(8) yes
V1 Yb V3 4_564 4_564 45.731(8) yes
V1 Yb V4 4_564 2_655 56.610(8) yes
V1 Yb V4 4_564 3_666 92.627(8) yes
V1 Yb V4 4_564 4_554 110.207(8) yes
V1 Yb V2 4_565 2_655 58.418(8) yes
V1 Yb V2 4_565 3_665 90.916(8) yes
V1 Yb V2 4_565 4_554 138.515(7) yes
V1 Yb V2 4_565 4_555 76.854(7) yes
V1 Yb V3 4_565 1_554 147.553(7) yes
V1 Yb V3 4_565 . 79.772(7) yes
V1 Yb V3 4_565 3_666 112.235(8) yes
V1 Yb V3 4_565 4_564 45.435(8) yes
V1 Yb V4 4_565 2_655 94.255(8) yes
V1 Yb V4 4_565 3_666 55.014(8) yes
V1 Yb V4 4_565 4_554 110.572(8) yes
V2 Yb V2 2_655 3_665 136.827(9) yes
V2 Yb V2 2_655 4_554 82.969(8) yes
V2 Yb V2 2_655 4_555 45.577(7) yes
V2 Yb V3 2_655 1_554 152.385(8) yes
V2 Yb V3 2_655 . 106.459(8) yes
V2 Yb V3 2_655 3_666 99.038(8) yes
V2 Yb V3 2_655 4_564 68.283(9) yes
V2 Yb V4 2_655 2_655 50.789(9) yes
V2 Yb V4 2_655 3_666 113.114(9) yes
V2 Yb V4 2_655 4_554 54.827(9) yes
V2 Yb V2 3_665 4_554 110.780(8) yes
V2 Yb V2 3_665 4_555 161.969(8) yes
V2 Yb V3 3_665 1_554 58.522(8) yes
V2 Yb V3 3_665 . 95.586(8) yes
V2 Yb V3 3_665 3_666 121.805(8) yes
V2 Yb V3 3_665 4_564 68.550(9) yes
V2 Yb V4 3_665 2_655 109.860(9) yes
V2 Yb V4 3_665 3_666 51.215(9) yes
V2 Yb V4 3_665 4_554 154.222(9) yes
V2 Yb V2 4_554 4_555 86.970(7) yes
V2 Yb V3 4_554 1_554 69.416(7) yes
V2 Yb V3 4_554 . 129.693(7) yes
V2 Yb V3 4_554 3_666 86.465(7) yes
V2 Yb V3 4_554 4_564 109.298(8) yes
V2 Yb V4 4_554 2_655 45.767(8) yes
V2 Yb V4 4_554 3_666 161.408(8) yes
V2 Yb V4 4_554 4_554 43.502(8) yes
V2 Yb V3 4_555 1_554 129.458(7) yes
V2 Yb V3 4_555 . 69.475(7) yes
V2 Yb V3 4_555 3_666 53.877(7) yes
V2 Yb V3 4_555 4_564 109.496(8) yes
V2 Yb V4 4_555 2_655 84.549(8) yes
V2 Yb V4 4_555 3_666 110.814(8) yes
V2 Yb V4 4_555 4_554 43.479(8) yes
V3 Yb V3 1_554 . 91.777(7) yes
V3 Yb V3 1_554 3_666 79.803(8) yes
V3 Yb V3 1_554 4_564 120.226(9) yes
V3 Yb V4 1_554 2_655 105.696(8) yes
V3 Yb V4 1_554 3_666 94.152(8) yes
V3 Yb V4 1_554 4_554 101.804(8) yes
V3 Yb V3 . 3_666 43.580(7) yes
V3 Yb V3 . 4_564 120.215(9) yes
V3 Yb V4 . 2_655 154.020(8) yes
V3 Yb V4 . 3_666 56.765(8) yes
V3 Yb V4 . 4_554 101.951(8) yes
V3 Yb V3 3_666 4_564 157.513(9) yes
V3 Yb V4 3_666 2_655 119.951(8) yes
V3 Yb V4 3_666 3_666 99.483(8) yes
V3 Yb V4 3_666 4_554 64.011(8) yes
V3 Yb V4 4_564 2_655 67.296(9) yes
V3 Yb V4 4_564 3_666 70.764(9) yes
V3 Yb V4 4_564 4_554 116.489(10) yes
V4 Yb V4 2_655 3_666 138.046(9) yes
V4 Yb V4 2_655 4_554 56.261(9) yes
V4 Yb V4 3_666 4_554 154.035(9) yes
Yb V1 Yb . 3_665 124.217(11) yes
Yb V1 Yb . 4_464 107.338(9) yes
Yb V1 Yb . 4_465 106.989(9) yes
Yb V1 V1 . 3_665 72.285(10) yes
Yb V1 V2 . 2_555 154.022(14) yes
Yb V1 V2 . 3_665 58.901(8) yes
Yb V1 V3 . 1_554 85.182(12) yes
Yb V1 V3 . . 84.960(12) yes
Yb V1 V3 . 3_666 76.067(11) yes
Yb V1 V4 . 2_555 155.173(14) yes
Yb V1 V4 . 3_666 59.658(8) yes
Yb V1 Yb 3_665 4_464 91.317(8) yes
Yb V1 Yb 3_665 4_465 125.193(10) yes
Yb V1 V1 3_665 3_665 51.932(8) yes
Yb V1 V2 3_665 2_555 72.783(9) yes
Yb V1 V2 3_665 3_665 133.962(12) yes
Yb V1 V3 3_665 1_554 68.339(10) yes
Yb V1 V3 3_665 . 113.974(12) yes
Yb V1 V3 3_665 3_666 72.592(10) yes
Yb V1 V4 3_665 2_555 52.540(8) yes
Yb V1 V4 3_665 3_666 176.124(13) yes
Yb V1 Yb 4_464 4_465 90.978(7) yes
Yb V1 V1 4_464 3_665 108.073(11) yes
Yb V1 V2 4_464 2_555 90.267(10) yes
Yb V1 V2 4_464 3_665 52.395(7) yes
Yb V1 V3 4_464 1_554 49.044(9) yes
Yb V1 V3 4_464 . 139.317(13) yes
Yb V1 V3 4_464 3_666 161.575(13) yes
Yb V1 V4 4_464 2_555 51.947(8) yes
Yb V1 V4 4_464 3_666 87.138(9) yes
Yb V1 V1 4_465 3_665 160.408(13) yes
Yb V1 V2 4_465 2_555 52.453(8) yes
Yb V1 V2 4_465 3_665 87.104(9) yes
Yb V1 V3 4_465 1_554 139.801(13) yes
Yb V1 V3 4_465 . 48.554(9) yes
Yb V1 V3 4_465 3_666 105.515(12) yes
Yb V1 V4 4_465 2_555 88.618(10) yes
Yb V1 V4 4_465 3_666 51.332(7) yes
V1 V1 V2 3_665 2_555 120.992(13) yes
V1 V1 V2 3_665 3_665 107.934(13) yes
V1 V1 V3 3_665 1_554 59.657(11) yes
V1 V1 V3 3_665 . 112.608(14) yes
V1 V1 V3 3_665 3_666 54.978(11) yes
V1 V1 V4 3_665 2_555 99.407(12) yes
V1 V1 V4 3_665 3_666 131.943(14) yes
V2 V1 V2 2_555 3_665 126.296(13) yes
V2 V1 V3 2_555 1_554 120.685(15) yes
V2 V1 V3 2_555 . 69.442(12) yes
V2 V1 V3 2_555 3_666 93.330(13) yes
V2 V1 V4 2_555 2_555 50.062(10) yes
V2 V1 V4 2_555 3_666 103.654(12) yes
V2 V1 V3 3_665 1_554 66.268(11) yes
V2 V1 V3 3_665 . 112.050(13) yes
V2 V1 V3 3_665 3_666 134.928(14) yes
V2 V1 V4 3_665 2_555 104.073(12) yes
V2 V1 V4 3_665 3_666 46.884(9) yes
V3 V1 V3 1_554 . 169.093(17) yes
V3 V1 V3 1_554 3_666 114.635(15) yes
V3 V1 V4 1_554 2_555 70.745(12) yes
V3 V1 V4 1_554 3_666 112.994(14) yes
V3 V1 V3 . 3_666 58.205(12) yes
V3 V1 V4 . 2_555 119.504(14) yes
V3 V1 V4 . 3_666 65.459(11) yes
V3 V1 V4 3_666 2_555 119.017(14) yes
V3 V1 V4 3_666 3_666 109.470(13) yes
V4 V1 V4 2_555 3_666 124.050(13) yes
Yb V2 Yb 2_645 3_665 115.775(10) yes
Yb V2 Yb 2_645 4_454 134.423(10) yes
Yb V2 Yb 2_645 4_455 97.031(8) yes
Yb V2 V1 2_645 2_545 127.273(12) yes
Yb V2 V1 2_645 3_665 69.188(9) yes
Yb V2 V2 2_645 3_655 80.720(10) yes
Yb V2 V3 2_645 2_545 166.709(12) yes
Yb V2 V3 2_645 3_666 51.131(7) yes
Yb V2 V4 2_645 1_554 112.547(13) yes
Yb V2 V4 2_645 . 63.131(10) yes
Yb V2 V4 2_645 3_656 58.378(9) yes
Yb V2 Yb 3_665 4_454 93.658(8) yes
Yb V2 Yb 3_665 4_455 130.927(10) yes
Yb V2 V1 3_665 2_545 74.149(9) yes
Yb V2 V1 3_665 3_665 51.128(7) yes
Yb V2 V2 3_665 3_655 125.372(13) yes
Yb V2 V3 3_665 2_545 51.862(8) yes
Yb V2 V3 3_665 3_666 69.879(8) yes
Yb V2 V4 3_665 1_554 63.861(10) yes
Yb V2 V4 3_665 . 114.857(13) yes
Yb V2 V4 3_665 3_656 174.026(14) yes
Yb V2 Yb 4_454 4_455 86.970(7) yes
Yb V2 V1 4_454 2_545 92.665(10) yes
Yb V2 V1 4_454 3_665 113.664(10) yes
Yb V2 V2 4_454 3_655 53.703(8) yes
Yb V2 V3 4_454 2_545 56.866(7) yes
Yb V2 V3 4_454 3_666 159.389(11) yes
Yb V2 V4 4_454 1_554 49.099(9) yes
Yb V2 V4 4_454 . 135.759(12) yes
Yb V2 V4 4_454 3_656 91.783(10) yes
Yb V2 V1 4_455 2_545 56.828(8) yes
Yb V2 V1 4_455 3_665 159.363(11) yes
Yb V2 V2 4_455 3_655 93.733(10) yes
Yb V2 V3 4_455 2_545 90.157(9) yes
Yb V2 V3 4_455 3_666 113.063(10) yes
Yb V2 V4 4_455 1_554 136.057(12) yes
Yb V2 V4 4_455 . 48.800(8) yes
Yb V2 V4 4_455 3_656 51.831(8) yes
V1 V2 V1 2_545 3_665 118.735(12) yes
V1 V2 V2 2_545 3_655 138.390(14) yes
V1 V2 V3 2_545 2_545 49.102(9) yes
V1 V2 V3 2_545 3_666 94.485(11) yes
V1 V2 V4 2_545 1_554 117.283(14) yes
V1 V2 V4 2_545 . 66.092(12) yes
V1 V2 V4 2_545 3_656 108.075(13) yes
V1 V2 V2 3_665 3_655 98.840(12) yes
V1 V2 V3 3_665 2_545 100.702(11) yes
V1 V2 V3 3_665 3_666 46.366(9) yes
V1 V2 V4 3_665 1_554 64.579(11) yes
V1 V2 V4 3_665 . 110.573(13) yes
V1 V2 V4 3_665 3_656 124.070(14) yes
V2 V2 V3 3_655 2_545 110.056(13) yes
V2 V2 V3 3_655 3_666 125.819(14) yes
V2 V2 V4 3_655 1_554 61.831(12) yes
V2 V2 V4 3_655 . 118.682(15) yes
V2 V2 V4 3_655 3_656 56.722(11) yes
V3 V2 V3 2_545 3_666 115.695(12) yes
V3 V2 V4 2_545 1_554 68.299(11) yes
V3 V2 V4 2_545 . 115.193(14) yes
V3 V2 V4 2_545 3_656 133.818(14) yes
V3 V2 V4 3_666 1_554 110.793(13) yes
V3 V2 V4 3_666 . 64.512(11) yes
V3 V2 V4 3_666 3_656 104.268(13) yes
V4 V2 V4 1_554 . 174.870(17) yes
V4 V2 V4 1_554 3_656 118.554(15) yes
V4 V2 V4 . 3_656 62.204(12) yes
Yb V3 Yb . 1_556 91.777(8) yes
Yb V3 Yb . 3_666 136.420(10) yes
Yb V3 Yb . 4_465 107.649(10) yes
Yb V3 V1 . . 48.854(9) yes
Yb V3 V1 . 1_556 140.787(13) yes
Yb V3 V1 . 3_666 101.516(11) yes
Yb V3 V2 . 2_555 110.186(10) yes
Yb V3 V2 . 3_666 86.829(9) yes
Yb V3 V3 . 3_666 63.044(10) yes
Yb V3 V4 . 2_556 155.724(12) yes
Yb V3 V4 . 3_666 51.497(7) yes
Yb V3 Yb 1_556 3_666 100.197(8) yes
Yb V3 Yb 1_556 4_465 107.613(10) yes
Yb V3 V1 1_556 . 140.516(13) yes
Yb V3 V1 1_556 1_556 49.129(9) yes
Yb V3 V1 1_556 3_666 61.180(9) yes
Yb V3 V2 1_556 2_555 156.820(12) yes
Yb V3 V2 1_556 3_666 51.600(7) yes
Yb V3 V3 1_556 3_666 105.783(12) yes
Yb V3 V4 1_556 2_556 110.770(10) yes
Yb V3 V4 1_556 3_666 88.135(9) yes
Yb V3 Yb 3_666 4_465 108.191(10) yes
Yb V3 V1 3_666 . 110.829(12) yes
Yb V3 V1 3_666 1_556 66.043(10) yes
Yb V3 V1 3_666 3_666 52.069(9) yes
Yb V3 V2 3_666 2_555 69.257(8) yes
Yb V3 V2 3_666 3_666 132.782(12) yes
Yb V3 V3 3_666 3_666 73.376(10) yes
Yb V3 V4 3_666 2_556 50.336(7) yes
Yb V3 V4 3_666 3_666 167.576(13) yes
Yb V3 V1 4_465 . 85.715(11) yes
Yb V3 V1 4_465 1_556 85.521(12) yes
Yb V3 V1 4_465 3_666 149.225(15) yes
Yb V3 V2 4_465 2_555 59.588(8) yes
Yb V3 V2 4_465 3_666 60.586(8) yes
Yb V3 V3 4_465 3_666 145.594(15) yes
Yb V3 V4 4_465 2_556 57.969(8) yes
Yb V3 V4 4_465 3_666 60.125(8) yes
V1 V3 V1 . 1_556 169.093(17) yes
V1 V3 V1 . 3_666 121.795(15) yes
V1 V3 V2 . 2_555 61.456(11) yes
V1 V3 V2 . 3_666 113.442(13) yes
V1 V3 V3 . 3_666 62.949(12) yes
V1 V3 V4 . 2_556 107.774(13) yes
V1 V3 V4 . 3_666 66.113(11) yes
V1 V3 V1 1_556 3_666 65.365(12) yes
V1 V3 V2 1_556 2_555 108.295(14) yes
V1 V3 V2 1_556 3_666 67.366(11) yes
V1 V3 V3 1_556 3_666 123.498(15) yes
V1 V3 V4 1_556 2_556 61.878(11) yes
V1 V3 V4 1_556 3_666 114.515(14) yes
V1 V3 V2 3_666 2_555 118.674(13) yes
V1 V3 V2 3_666 3_666 112.488(13) yes
V1 V3 V3 3_666 3_666 58.846(12) yes
V1 V3 V4 3_666 2_556 97.370(12) yes
V1 V3 V4 3_666 3_666 140.205(15) yes
V2 V3 V2 2_555 3_666 120.170(12) yes
V2 V3 V3 2_555 3_666 91.242(13) yes
V2 V3 V4 2_555 2_556 46.417(9) yes
V2 V3 V4 2_555 3_666 99.593(12) yes
V2 V3 V3 3_666 3_666 143.258(15) yes
V2 V3 V4 3_666 2_556 99.942(11) yes
V2 V3 V4 3_666 3_666 47.474(9) yes
V3 V3 V4 3_666 2_556 116.216(14) yes
V3 V3 V4 3_666 3_666 113.415(14) yes
V4 V3 V4 2_556 3_666 118.085(12) yes
Yb V4 Yb 2_645 3_666 119.420(10) yes
Yb V4 Yb 2_645 4_455 123.739(11) yes
Yb V4 V1 2_645 2_545 127.945(12) yes
Yb V4 V1 2_645 3_666 72.058(9) yes
Yb V4 V2 2_645 . 66.079(10) yes
Yb V4 V2 2_645 1_556 118.177(13) yes
Yb V4 V2 2_645 3_656 82.402(11) yes
Yb V4 V3 2_645 2_546 169.017(12) yes
Yb V4 V3 2_645 3_666 52.579(8) yes
Yb V4 V4 2_645 3_656 59.090(9) yes
Yb V4 Yb 3_666 4_455 116.787(11) yes
Yb V4 V1 3_666 2_545 73.038(9) yes
Yb V4 V1 3_666 3_666 52.344(8) yes
Yb V4 V2 3_666 . 116.150(13) yes
Yb V4 V2 3_666 1_556 64.924(10) yes
Yb V4 V2 3_666 3_656 126.045(13) yes
Yb V4 V3 3_666 2_546 51.267(7) yes
Yb V4 V3 3_666 3_666 71.738(9) yes
Yb V4 V4 3_666 3_656 177.178(14) yes
Yb V4 V1 4_455 2_545 67.477(9) yes
Yb V4 V1 4_455 3_666 155.917(13) yes
Yb V4 V2 4_455 . 87.698(11) yes
Yb V4 V2 4_455 1_556 87.423(11) yes
Yb V4 V2 4_455 3_656 66.795(9) yes
Yb V4 V3 4_455 2_546 65.653(9) yes
Yb V4 V3 4_455 3_666 154.964(13) yes
Yb V4 V4 4_455 3_656 64.649(9) yes
V1 V4 V1 2_545 3_666 119.611(12) yes
V1 V4 V2 2_545 . 63.846(11) yes
V1 V4 V2 2_545 1_556 112.661(14) yes
V1 V4 V2 2_545 3_656 134.087(14) yes
V1 V4 V3 2_545 2_546 47.377(9) yes
V1 V4 V3 2_545 3_666 95.149(12) yes
V1 V4 V4 2_545 3_656 105.844(13) yes
V1 V4 V2 3_666 . 116.289(14) yes
V1 V4 V2 3_666 1_556 68.537(11) yes
V1 V4 V2 3_666 3_656 101.007(13) yes
V1 V4 V3 3_666 2_546 101.186(12) yes
V1 V4 V3 3_666 3_666 48.428(9) yes
V1 V4 V4 3_666 3_656 127.385(14) yes
V2 V4 V2 . 1_556 174.870(17) yes
V2 V4 V2 . 3_656 117.796(15) yes
V2 V4 V3 . 2_546 111.121(14) yes
V2 V4 V3 . 3_666 68.014(11) yes
V2 V4 V4 . 3_656 61.179(12) yes
V2 V4 V2 1_556 3_656 61.446(12) yes
V2 V4 V3 1_556 2_546 65.284(11) yes
V2 V4 V3 1_556 3_666 116.647(14) yes
V2 V4 V4 1_556 3_656 117.824(15) yes
V2 V4 V3 3_656 2_546 107.714(13) yes
V2 V4 V3 3_656 3_666 129.339(14) yes
V2 V4 V4 3_656 3_656 56.618(11) yes
V3 V4 V3 2_546 3_666 116.446(12) yes
V3 V4 V4 2_546 3_656 129.902(13) yes
V3 V4 V4 3_666 3_656 105.928(13) yes
O1 Yb O2 3_665 3_665 94.02(6) yes
O1 Yb O3 3_665 . 71.50(6) yes
O1 Yb O4 3_665 3_665 94.85(6) yes
O1 Yb O5 3_665 3_666 69.20(6) yes
O1 Yb O6 3_665 3_666 140.09(6) yes
O1 Yb O7 3_665 4_564 70.37(6) yes
O1 Yb O8 3_665 3_666 140.14(6) yes
O2 Yb O3 3_665 . 137.37(6) yes
O2 Yb O4 3_665 3_665 72.73(6) yes
O2 Yb O5 3_665 3_666 142.02(6) yes
O2 Yb O6 3_665 3_666 75.34(6) yes
O2 Yb O7 3_665 4_564 70.90(6) yes
O2 Yb O8 3_665 3_666 118.09(6) yes
O3 Yb O4 . 3_665 69.03(6) yes
O3 Yb O5 . 3_666 71.00(6) yes
O3 Yb O6 . 3_666 139.99(6) yes
O3 Yb O7 . 4_564 133.55(5) yes
O3 Yb O8 . 3_666 68.86(6) yes
O4 Yb O5 3_665 3_666 139.90(6) yes
O4 Yb O6 3_665 3_666 117.24(6) yes
O4 Yb O7 3_665 4_564 139.32(6) yes
O4 Yb O8 3_665 3_666 74.90(6) yes
O5 Yb O6 3_666 3_666 95.62(6) yes
O5 Yb O7 3_666 4_564 71.37(6) yes
O5 Yb O8 3_666 3_666 93.83(6) yes
O6 Yb O7 3_666 4_564 69.80(6) yes
O6 Yb O8 3_666 3_666 74.90(6) yes
O7 Yb O8 4_564 3_666 139.71(6) yes
O1 V1 O3 2_555 . 97.66(7) yes
O1 V1 O4 2_555 . 101.32(7) yes
O1 V1 O4 2_555 3_665 171.39(7) yes
O1 V1 O5 2_555 2_555 99.73(7) yes
O1 V1 O8 2_555 3_666 86.83(7) yes
O3 V1 O4 . . 151.91(7) yes
O3 V1 O4 . 3_665 81.20(7) yes
O3 V1 O5 . 2_555 97.76(7) yes
O3 V1 O8 . 3_666 81.07(7) yes
O4 V1 O4 . 3_665 76.93(6) yes
O4 V1 O5 . 2_555 99.20(7) yes
O4 V1 O8 . 3_666 79.53(6) yes
O4 V1 O5 3_665 2_555 88.88(7) yes
O4 V1 O8 3_665 3_666 84.57(6) yes
O5 V1 O8 2_555 3_666 173.44(7) yes
O1 V2 O2 . 2_545 96.84(7) yes
O1 V2 O3 . 3_665 88.78(7) yes
O1 V2 O6 . 2_545 95.75(7) yes
O1 V2 O6 . 4_554 176.99(7) yes
O1 V2 O7 . 3_666 99.07(7) yes
O2 V2 O3 2_545 3_665 173.52(7) yes
O2 V2 O6 2_545 2_545 96.37(7) yes
O2 V2 O6 2_545 4_554 81.39(7) yes
O2 V2 O7 2_545 3_666 85.23(7) yes
O3 V2 O6 3_665 2_545 86.23(7) yes
O3 V2 O6 3_665 4_554 93.13(7) yes
O3 V2 O7 3_665 3_666 90.72(7) yes
O6 V2 O6 2_545 4_554 82.06(7) yes
O6 V2 O7 2_545 3_666 164.80(7) yes
O6 V2 O7 4_554 3_666 83.25(7) yes
O1 V3 O4 2_555 3_666 172.68(7) yes
O1 V3 O5 2_555 2_556 82.97(7) yes
O1 V3 O7 2_555 . 86.95(7) yes
O1 V3 O8 2_555 . 97.25(6) yes
O1 V3 O8 2_555 3_666 87.65(7) yes
O4 V3 O5 3_666 2_556 89.74(7) yes
O4 V3 O7 3_666 . 93.37(7) yes
O4 V3 O8 3_666 . 82.75(7) yes
O4 V3 O8 3_666 3_666 99.64(7) yes
O5 V3 O7 2_556 . 87.40(7) yes
O5 V3 O8 2_556 . 95.36(6) yes
O5 V3 O8 2_556 3_666 170.61(7) yes
O7 V3 O8 . . 175.22(7) yes
O7 V3 O8 . 3_666 92.48(7) yes
O8 V3 O8 . 3_666 85.43(7) yes
O2 V4 O2 2_545 4_555 81.18(7) yes
O2 V4 O3 2_545 3_666 175.39(7) yes
O2 V4 O5 2_545 . 93.27(7) yes
O2 V4 O6 2_545 2_546 88.16(7) yes
O2 V4 O7 2_545 3_666 86.52(7) yes
O2 V4 O3 4_555 3_666 96.38(7) yes
O2 V4 O5 4_555 . 171.62(7) yes
O2 V4 O6 4_555 2_546 81.97(7) yes
O2 V4 O7 4_555 3_666 85.87(7) yes
O3 V4 O5 3_666 . 88.71(7) yes
O3 V4 O6 3_666 2_546 87.63(7) yes
O3 V4 O7 3_666 3_666 97.23(7) yes
O5 V4 O6 . 2_546 91.63(7) yes
O5 V4 O7 . 3_666 100.12(7) yes
O6 V4 O7 2_546 3_666 167.35(7) yes

loop_
_geom_bond_atom_site_label_1
_geom_bond_atom_site_label_2
_geom_bond_site_symmetry_2
_geom_bond_distance
_geom_bond_publ_flag
Yb V1 . 3.0322(4) yes
Yb V1 3_665 3.6688(3) yes
Yb V1 4_564 4.0463(4) yes
Yb V1 4_565 4.0150(4) yes
Yb V2 2_655 3.4029(4) yes
Yb V2 3_665 3.3349(3) yes
Yb V2 4_554 4.1867(3) yes
Yb V2 4_555 4.1669(3) yes
Yb V3 1_554 3.9957(4) yes
Yb V3 . 4.0110(4) yes
Yb V3 3_666 3.7312(4) yes
Yb V3 4_564 3.0415(4) yes
Yb V4 2_655 3.3207(4) yes
Yb V4 3_666 3.3054(3) yes
Yb V4 4_554 3.1527(3) yes
V1 V1 3_665 3.1848(5) yes
V1 V2 2_555 3.3767(5) yes
V1 V2 3_665 3.6591(5) yes
V1 V3 1_554 2.8693(5) yes
V1 V3 . 2.9055(5) yes
V1 V3 3_666 3.0238(5) yes
V1 V4 2_555 3.4391(5) yes
V1 V4 3_666 3.5511(5) yes
V2 V2 3_655 3.0154(5) yes
V2 V3 2_545 3.5992(5) yes
V2 V3 3_666 3.6292(5) yes
V2 V4 1_554 2.8701(5) yes
V2 V4 . 2.8844(5) yes
V2 V4 3_656 3.0264(5) yes
V3 V3 3_666 2.8857(5) yes
V3 V4 2_556 3.6813(5) yes
V3 V4 3_666 3.5329(5) yes
V4 V4 3_656 3.0557(5) yes
Yb O1 3_665 2.4147(16) yes
Yb O2 3_665 2.2634(16) yes
Yb O3 . 2.3471(16) yes
Yb O4 3_665 2.2884(16) yes
Yb O5 3_666 2.3990(16) yes
Yb O6 3_666 2.2852(16) yes
Yb O7 4_564 2.3765(17) yes
Yb O8 3_666 2.2825(16) yes
V1 O1 2_555 1.9661(17) yes
V1 O3 . 1.9655(16) yes
V1 O4 . 1.9974(16) yes
V1 O4 3_665 2.0697(16) yes
V1 O5 2_555 1.9788(18) yes
V1 O8 3_666 2.0615(16) yes
V2 O1 . 1.9729(17) yes
V2 O2 2_545 2.0019(16) yes
V2 O3 3_665 2.0046(16) yes
V2 O6 2_545 1.9834(16) yes
V2 O6 4_554 2.0138(16) yes
V2 O7 3_666 2.0032(17) yes
V3 O1 2_555 2.0539(17) yes
V3 O4 3_666 1.9439(16) yes
V3 O5 2_556 2.0728(18) yes
V3 O7 . 1.9577(16) yes
V3 O8 . 1.9842(16) yes
V3 O8 3_666 1.9432(16) yes
V4 O2 2_545 2.0139(16) yes
V4 O2 4_555 2.0101(16) yes
V4 O3 3_666 1.9549(16) yes
V4 O5 . 1.9875(18) yes
V4 O6 2_546 1.9820(16) yes
V4 O7 3_666 1.9422(17) yes
